data_2212464
loop_
_publ_author_name
'Eckenhoff, William T.'
'Pintauer, Tomislav'

_publ_section_title
;
 Bis(2,9-dimethyl-1,10-phenanthroline)copper(I) tetraphenylborate
 dichloromethane solvate
;
_journal_coeditor_code BI2157
_journal_issue 3
_journal_name_full 'Acta Crystallographica Section E'
_journal_page_first m800
_journal_page_last m802
_journal_paper_doi 10.1107/S1600536807007337
_journal_volume 63
_journal_year 2007
_chemical_formula_iupac '[Cu (C14 H12 N2)2] C24 H20 B, C H2 Cl2'
_chemical_formula_moiety 'C28 H24 Cu N4 +, C24 H20 B -, C H2 Cl2'
_chemical_formula_sum 'C53 H46 B Cl2 Cu N4'
_chemical_formula_weight 884.19
_chemical_name_systematic
;
Bis(2,9-dimethyl-1,10-phenanthroline)copper(I) tetraphenylborate
dichloromethane solvate
;
_space_group_IT_number 2
_symmetry_cell_setting triclinic
_symmetry_space_group_name_Hall '-P 1'
_symmetry_space_group_name_H-M 'P -1'
_atom_sites_solution_hydrogens geom
_atom_sites_solution_primary direct
_atom_sites_solution_secondary difmap
_cell_angle_alpha 78.8360(10)
_cell_angle_beta 76.8300(10)
_cell_angle_gamma 79.8010(10)
_cell_formula_units_Z 2
_cell_length_a 11.9766(4)
_cell_length_b 13.1942(4)
_cell_length_c 15.1181(5)
_cell_measurement_reflns_used 6411
_cell_measurement_temperature 296(2)
_cell_measurement_theta_max 25.50
_cell_measurement_theta_min 2.26
_cell_volume 2259.92(13)
_computing_cell_refinement 'SAINT (Bruker, 1998)'
_computing_data_collection 'SMART (Bruker, 1998)'
_computing_data_reduction SAINT
_computing_molecular_graphics 'SHELXTL (Bruker, 2000)'
_computing_publication_material 'ORTEP-3 for Windows (Farrugia, 1997)'
_computing_structure_refinement 'SHELXL97 (Sheldrick, 1997)'
_computing_structure_solution 'SHELXS97 (Sheldrick, 1997)'
_diffrn_ambient_temperature 296(2)
_diffrn_measured_fraction_theta_full 0.984
_diffrn_measured_fraction_theta_max 0.984
_diffrn_measurement_device_type 'Bruker SMART APEXII CCD'
_diffrn_measurement_method '\f and \w'
_diffrn_radiation_monochromator graphite
_diffrn_radiation_source 'fine-focus sealed tube'
_diffrn_radiation_type MoK\a
_diffrn_radiation_wavelength 0.71073
_diffrn_reflns_av_R_equivalents 0.0489
_diffrn_reflns_av_sigmaI/netI 0.0670
_diffrn_reflns_limit_h_max 17
_diffrn_reflns_limit_h_min -17
_diffrn_reflns_limit_k_max 18
_diffrn_reflns_limit_k_min -18
_diffrn_reflns_limit_l_max 21
_diffrn_reflns_limit_l_min -21
_diffrn_reflns_number 27296
_diffrn_reflns_theta_full 30.52
_diffrn_reflns_theta_max 30.52
_diffrn_reflns_theta_min 1.40
_diffrn_standards_number 0
_exptl_absorpt_coefficient_mu 0.642
_exptl_absorpt_correction_T_max 0.869
_exptl_absorpt_correction_T_min 0.817
_exptl_absorpt_correction_type multi-scan
_exptl_absorpt_process_details '(SADABS; Sheldrick, 2002)'
_exptl_crystal_colour red
_exptl_crystal_density_diffrn 1.299
_exptl_crystal_density_method 'not measured'
_exptl_crystal_description prism
_exptl_crystal_F_000 920
_exptl_crystal_size_max 0.37
_exptl_crystal_size_mid 0.28
_exptl_crystal_size_min 0.24
_refine_diff_density_max 0.574
_refine_diff_density_min -0.458
_refine_ls_extinction_method none
_refine_ls_goodness_of_fit_ref 0.889
_refine_ls_hydrogen_treatment constr
_refine_ls_matrix_type full
_refine_ls_number_parameters 554
_refine_ls_number_reflns 13589
_refine_ls_number_restraints 0
_refine_ls_restrained_S_all 0.889
_refine_ls_R_factor_all 0.0921
_refine_ls_R_factor_gt 0.0467
_refine_ls_shift/su_max 0.001
_refine_ls_shift/su_mean 0.000
_refine_ls_structure_factor_coef Fsqd
_refine_ls_weighting_details 'calc w=1/[\s^2^(Fo^2^)+(0.078P)^2^] where P=(Fo^2^+2Fc^2^)/3'
_refine_ls_weighting_scheme calc
_refine_ls_wR_factor_gt 0.1298
_refine_ls_wR_factor_ref 0.1480
_reflns_number_gt 6977
_reflns_number_total 13589
_reflns_threshold_expression I>2\s(I)
_cod_data_source_file bi2157.cif
_cod_data_source_block I
_cod_database_code 2212464
_cod_database_fobs_code 2212464

loop_
_symmetry_equiv_pos_as_xyz
'x, y, z'
'-x, -y, -z'

loop_
_atom_site_type_symbol
_atom_site_label
_atom_site_fract_x
_atom_site_fract_y
_atom_site_fract_z
_atom_site_U_iso_or_equiv
_atom_site_adp_type
_atom_site_calc_flag
_atom_site_refinement_flags
_atom_site_occupancy
Cu Cu1 0.68239(2) 0.52424(2) 0.692936(16) 0.05514(11) Uani d . 1
N N1 0.71054(13) 0.38671(12) 0.64624(10) 0.0445(4) Uani d . 1
N N4 0.53278(13) 0.62640(12) 0.70936(10) 0.0465(4) Uani d . 1
C C6 0.78087(15) 0.39118(14) 0.56129(12) 0.0427(4) Uani d . 1
N N2 0.79346(13) 0.56690(12) 0.57188(10) 0.0452(4) Uani d . 1
C C5 0.81075(17) 0.30693(16) 0.51254(14) 0.0508(5) Uani d . 1
C C47 0.26136(17) 0.07416(16) 0.89020(14) 0.0532(5) Uani d . 1
C C10 0.82364(15) 0.48859(15) 0.52063(12) 0.0432(4) Uani d . 1
C C8 0.9198(2) 0.4116(2) 0.38381(15) 0.0642(6) Uani d . 1
H H8 0.9651 0.4182 0.3248 0.077 Uiso calc R 1
C C7 0.88257(19) 0.31968(19) 0.42279(15) 0.0619(6) Uani d . 1
H H7 0.9040 0.2635 0.3907 0.074 Uiso calc R 1
C C9 0.89094(17) 0.49944(17) 0.43146(13) 0.0516(5) Uani d . 1
C C11 0.9239(2) 0.59746(19) 0.39408(15) 0.0637(6) Uani d . 1
H H11 0.9677 0.6088 0.3347 0.076 Uiso calc R 1
N N3 0.67543(14) 0.53787(13) 0.82515(11) 0.0518(4) Uani d . 1
C C21 0.50958(16) 0.65816(14) 0.79279(13) 0.0471(4) Uani d . 1
C C41 0.25999(18) 0.25710(17) 0.78071(14) 0.0543(5) Uani d . 1
C C22 0.41782(19) 0.73446(16) 0.82027(15) 0.0598(6) Uani d . 1
C C1 0.66989(17) 0.29757(16) 0.68569(14) 0.0524(5) Uani d . 1
C C34 0.4223(2) 0.11552(18) 0.62359(15) 0.0622(6) Uani d . 1
H H34 0.3702 0.1658 0.5963 0.075 Uiso calc R 1
B B1 0.2720(2) 0.13028(18) 0.78139(16) 0.0504(5) Uani d . 1
C C20 0.58607(18) 0.60997(16) 0.85534(13) 0.0510(5) Uani d . 1
C C29 0.39552(18) 0.08490(16) 0.72028(14) 0.0529(5) Uani d . 1
C C27 0.46435(17) 0.67113(16) 0.64953(14) 0.0534(5) Uani d . 1
C C15 0.74329(19) 0.4885(2) 0.88297(15) 0.0664(6) Uani d . 1
C C35 0.16562(17) 0.10487(15) 0.73993(14) 0.0518(5) Uani d . 1
C C4 0.7636(2) 0.21474(17) 0.55652(16) 0.0626(6) Uani d . 1
H H4 0.7801 0.1567 0.5270 0.075 Uiso calc R 1
C C40 0.05120(18) 0.15355(18) 0.76247(14) 0.0595(5) Uani d . 1
H H40 0.0353 0.2037 0.8008 0.071 Uiso calc R 1
C C3 0.6946(2) 0.21026(17) 0.64133(16) 0.0616(6) Uani d . 1
H H3 0.6639 0.1494 0.6699 0.074 Uiso calc R 1
C C36 0.1808(2) 0.03112(17) 0.68181(17) 0.0692(6) Uani d . 1
H H36 0.2548 -0.0038 0.6639 0.083 Uiso calc R 1
C C30 0.47849(19) 0.00843(16) 0.75489(16) 0.0593(5) Uani d . 1
H H30 0.4669 -0.0149 0.8180 0.071 Uiso calc R 1
C C13 0.82750(18) 0.65880(16) 0.53447(15) 0.0538(5) Uani d . 1
C C52 0.18282(19) 0.00629(17) 0.93585(14) 0.0598(5) Uani d . 1
H H52 0.1305 -0.0082 0.9046 0.072 Uiso calc R 1
C C12 0.8920(2) 0.67636(18) 0.44447(16) 0.0645(6) Uani d . 1
H H12 0.9129 0.7421 0.4193 0.077 Uiso calc R 1
C C14 0.7909(2) 0.74399(18) 0.59197(19) 0.0776(7) Uani d . 1
H H14A 0.7130 0.7750 0.5882 0.116 Uiso calc R 1
H H14B 0.8417 0.7961 0.5698 0.116 Uiso calc R 1
H H14C 0.7945 0.7154 0.6548 0.116 Uiso calc R 1
C C25 0.3472(2) 0.77843(19) 0.75624(18) 0.0730(7) Uani d . 1
H H25 0.2843 0.8289 0.7711 0.088 Uiso calc R 1
C C19 0.5654(2) 0.63892(19) 0.94245(15) 0.0662(6) Uani d . 1
C C39 -0.0393(2) 0.1305(2) 0.73035(17) 0.0706(7) Uani d . 1
H H39 -0.1135 0.1657 0.7467 0.085 Uiso calc R 1
C C2 0.5973(2) 0.2931(2) 0.78058(16) 0.0715(7) Uani d . 1
H H2A 0.6466 0.2744 0.8249 0.107 Uiso calc R 1
H H2B 0.5461 0.2418 0.7905 0.107 Uiso calc R 1
H H2C 0.5527 0.3601 0.7874 0.107 Uiso calc R 1
C C26 0.37052(19) 0.74751(19) 0.67331(17) 0.0686(6) Uani d . 1
H H26 0.3236 0.7774 0.6311 0.082 Uiso calc R 1
C C42 0.3277(2) 0.32462(18) 0.71648(17) 0.0687(6) Uani d . 1
H H42 0.3839 0.2975 0.6704 0.082 Uiso calc R 1
C C23 0.4021(2) 0.7644(2) 0.90816(18) 0.0791(8) Uani d . 1
H H23 0.3423 0.8164 0.9256 0.095 Uiso calc R 1
C C28 0.4923(2) 0.6359(2) 0.55837(15) 0.0689(6) Uani d . 1
H H28A 0.5442 0.6788 0.5158 0.103 Uiso calc R 1
H H28B 0.4224 0.6415 0.5358 0.103 Uiso calc R 1
H H28C 0.5285 0.5646 0.5646 0.103 Uiso calc R 1
C C33 0.5203(2) 0.0755(2) 0.56808(17) 0.0734(7) Uani d . 1
H H33 0.5340 0.0998 0.5051 0.088 Uiso calc R 1
C C46 0.1784(2) 0.30625(19) 0.84660(17) 0.0685(6) Uani d . 1
H H46 0.1308 0.2657 0.8916 0.082 Uiso calc R 1
C C51 0.1798(2) -0.04078(19) 1.02697(16) 0.0725(7) Uani d . 1
H H51 0.1254 -0.0851 1.0559 0.087 Uiso calc R 1
C C31 0.5780(2) -0.03417(18) 0.6984(2) 0.0752(7) Uani d . 1
H H31 0.6307 -0.0855 0.7240 0.090 Uiso calc R 1
C C50 0.2571(2) -0.0218(2) 1.07392(16) 0.0809(8) Uani d . 1
H H50 0.2563 -0.0544 1.1343 0.097 Uiso calc R 1
C C16 0.8404(2) 0.4079(3) 0.84938(19) 0.0944(10) Uani d . 1
H H16A 0.8307 0.3928 0.7922 0.142 Uiso calc R 1
H H16B 0.8399 0.3454 0.8941 0.142 Uiso calc R 1
H H16C 0.9128 0.4339 0.8403 0.142 Uiso calc R 1
C C48 0.33576(19) 0.0921(2) 0.94168(15) 0.0694(6) Uani d . 1
H H48 0.3888 0.1381 0.9142 0.083 Uiso calc R 1
C C32 0.5982(3) -0.0001(2) 0.6044(2) 0.0813(8) Uani d . 1
H H32 0.6642 -0.0284 0.5665 0.098 Uiso calc R 1
C C45 0.1647(3) 0.4135(2) 0.8483(2) 0.0831(8) Uani d . 1
H H45 0.1085 0.4425 0.8934 0.100 Uiso calc R 1
C C38 -0.0206(2) 0.0567(2) 0.6751(2) 0.0815(8) Uani d . 1
H H38 -0.0816 0.0396 0.6548 0.098 Uiso calc R 1
C C24 0.4722(3) 0.7188(2) 0.96602(17) 0.0811(8) Uani d . 1
H H24 0.4599 0.7398 1.0232 0.097 Uiso calc R 1
C C37 0.0906(3) 0.0076(2) 0.6497(2) 0.0875(8) Uani d . 1
H H37 0.1052 -0.0418 0.6107 0.105 Uiso calc R 1
C C49 0.3354(2) 0.0450(2) 1.03211(16) 0.0807(8) Uani d . 1
H H49 0.3877 0.0587 1.0638 0.097 Uiso calc R 1
C C17 0.7252(2) 0.5119(2) 0.97209(17) 0.0860(8) Uani d . 1
H H17 0.7728 0.4755 1.0118 0.103 Uiso calc R 1
C C44 0.2327(3) 0.4749(2) 0.7848(2) 0.0896(9) Uani d . 1
H H44 0.2244 0.5461 0.7858 0.108 Uiso calc R 1
C C18 0.6401(3) 0.5860(2) 1.00090(17) 0.0871(8) Uani d . 1
H H18 0.6307 0.6025 1.0595 0.105 Uiso calc R 1
C C43 0.3139(3) 0.4307(2) 0.7191(2) 0.0901(9) Uani d . 1
H H43 0.3610 0.4725 0.6750 0.108 Uiso calc R 1
C C55 0.9390(4) 0.8006(3) 0.8818(3) 0.1433(16) Uani d . 1
H H55A 0.8801 0.8063 0.9372 0.172 Uiso calc R 1
H H55B 0.9568 0.8704 0.8555 0.172 Uiso calc R 1
Cl Cl2 1.05969(11) 0.72871(13) 0.91300(11) 0.1985(7) Uani d . 1
Cl Cl1 0.88168(17) 0.75767(16) 0.80706(11) 0.2262(8) Uani d . 1

loop_
_atom_site_aniso_label
_atom_site_aniso_U_11
_atom_site_aniso_U_22
_atom_site_aniso_U_33
_atom_site_aniso_U_12
_atom_site_aniso_U_13
_atom_site_aniso_U_23
Cu1 0.05564(17) 0.06227(18) 0.04372(15) 0.00683(12) -0.00663(11) -0.01702(12)
N1 0.0413(8) 0.0514(9) 0.0401(8) -0.0012(7) -0.0119(7) -0.0058(7)
N4 0.0450(9) 0.0483(9) 0.0438(9) -0.0021(7) -0.0101(7) -0.0045(7)
C6 0.0404(10) 0.0484(11) 0.0408(10) 0.0034(8) -0.0165(8) -0.0093(8)
N2 0.0456(9) 0.0443(9) 0.0444(8) 0.0016(7) -0.0111(7) -0.0086(7)
C5 0.0511(11) 0.0553(12) 0.0519(11) 0.0035(9) -0.0231(9) -0.0172(9)
C47 0.0479(11) 0.0549(12) 0.0499(11) 0.0020(9) -0.0118(9) 0.0020(9)
C10 0.0403(10) 0.0518(11) 0.0370(9) 0.0030(8) -0.0136(8) -0.0076(8)
C8 0.0619(14) 0.0874(17) 0.0406(11) 0.0024(12) -0.0053(10) -0.0209(11)
C7 0.0668(14) 0.0683(15) 0.0541(12) 0.0080(12) -0.0160(11) -0.0292(11)
C9 0.0478(11) 0.0642(13) 0.0401(10) 0.0008(9) -0.0103(8) -0.0079(9)
C11 0.0654(14) 0.0765(16) 0.0409(11) -0.0087(12) -0.0055(10) 0.0033(11)
N3 0.0465(9) 0.0635(11) 0.0443(9) 0.0042(8) -0.0111(7) -0.0147(8)
C21 0.0461(10) 0.0432(10) 0.0457(10) -0.0018(8) -0.0024(8) -0.0039(8)
C41 0.0525(12) 0.0591(12) 0.0549(12) -0.0059(10) -0.0262(10) -0.0010(10)
C22 0.0585(13) 0.0474(11) 0.0592(13) 0.0048(10) 0.0041(10) -0.0040(10)
C1 0.0498(11) 0.0571(12) 0.0511(11) -0.0052(9) -0.0205(9) -0.0008(10)
C34 0.0704(15) 0.0673(14) 0.0530(12) -0.0197(12) -0.0149(11) -0.0073(11)
B1 0.0496(12) 0.0530(13) 0.0467(12) -0.0065(10) -0.0163(10) 0.0042(10)
C20 0.0537(11) 0.0545(12) 0.0425(10) -0.0037(9) -0.0051(9) -0.0112(9)
C29 0.0546(12) 0.0540(12) 0.0528(12) -0.0134(9) -0.0156(9) -0.0037(9)
C27 0.0489(11) 0.0534(12) 0.0546(12) -0.0061(9) -0.0131(9) 0.0018(9)
C15 0.0611(14) 0.0867(17) 0.0541(13) 0.0075(12) -0.0234(11) -0.0201(12)
C35 0.0528(12) 0.0480(11) 0.0522(11) -0.0083(9) -0.0184(9) 0.0085(9)
C4 0.0770(15) 0.0503(12) 0.0712(15) 0.0000(11) -0.0371(13) -0.0174(11)
C40 0.0583(13) 0.0703(14) 0.0493(12) -0.0148(11) -0.0161(10) 0.0033(10)
C3 0.0721(15) 0.0531(13) 0.0663(14) -0.0143(11) -0.0293(12) -0.0025(11)
C36 0.0656(15) 0.0548(13) 0.0928(18) -0.0038(11) -0.0317(13) -0.0105(13)
C30 0.0603(13) 0.0499(12) 0.0660(14) -0.0066(10) -0.0132(11) -0.0053(10)
C13 0.0533(12) 0.0475(11) 0.0591(13) -0.0003(9) -0.0175(10) -0.0042(10)
C52 0.0569(12) 0.0563(13) 0.0570(13) 0.0002(10) -0.0066(10) 0.0001(10)
C12 0.0694(15) 0.0585(13) 0.0605(14) -0.0099(11) -0.0167(11) 0.0084(11)
C14 0.0866(18) 0.0504(13) 0.0939(19) -0.0012(12) -0.0127(15) -0.0212(13)
C25 0.0589(14) 0.0607(14) 0.0787(17) 0.0161(11) 0.0001(12) -0.0001(12)
C19 0.0783(16) 0.0717(15) 0.0469(12) -0.0018(12) -0.0064(11) -0.0202(11)
C39 0.0508(13) 0.0873(18) 0.0716(15) -0.0130(12) -0.0211(12) 0.0060(14)
C2 0.0662(15) 0.0802(17) 0.0606(14) -0.0167(12) -0.0046(12) 0.0033(12)
C26 0.0540(13) 0.0692(15) 0.0732(16) 0.0040(11) -0.0205(12) 0.0088(12)
C42 0.0756(16) 0.0580(14) 0.0709(15) -0.0161(12) -0.0195(13) 0.0053(12)
C23 0.0883(18) 0.0626(15) 0.0663(16) 0.0131(13) 0.0132(14) -0.0171(12)
C28 0.0735(15) 0.0813(16) 0.0532(13) -0.0056(12) -0.0266(11) -0.0022(12)
C33 0.0940(19) 0.0695(16) 0.0621(15) -0.0298(15) -0.0011(14) -0.0236(13)
C46 0.0734(16) 0.0686(15) 0.0681(15) -0.0073(12) -0.0231(12) -0.0140(12)
C51 0.0747(16) 0.0676(15) 0.0560(14) -0.0004(12) 0.0062(12) 0.0049(12)
C31 0.0694(15) 0.0505(13) 0.101(2) -0.0005(11) -0.0105(14) -0.0170(13)
C50 0.0855(18) 0.0897(19) 0.0449(13) 0.0210(15) -0.0073(13) 0.0067(12)
C16 0.0732(17) 0.127(2) 0.0800(18) 0.0391(16) -0.0370(14) -0.0308(17)
C48 0.0566(13) 0.0944(18) 0.0545(13) -0.0129(12) -0.0199(11) 0.0073(12)
C32 0.0869(19) 0.0619(16) 0.094(2) -0.0186(14) 0.0112(16) -0.0377(15)
C45 0.093(2) 0.0757(18) 0.093(2) 0.0040(15) -0.0448(17) -0.0275(16)
C38 0.0754(18) 0.0813(18) 0.099(2) -0.0215(15) -0.0462(16) 0.0015(16)
C24 0.102(2) 0.0801(18) 0.0522(14) 0.0083(15) 0.0013(14) -0.0270(13)
C37 0.093(2) 0.0692(17) 0.117(2) -0.0079(15) -0.0466(18) -0.0268(16)
C49 0.0669(15) 0.114(2) 0.0545(14) 0.0047(15) -0.0214(12) -0.0022(14)
C17 0.0898(19) 0.112(2) 0.0595(15) 0.0126(17) -0.0351(14) -0.0222(15)
C44 0.117(2) 0.0577(16) 0.110(2) -0.0028(17) -0.065(2) -0.0094(17)
C18 0.107(2) 0.110(2) 0.0469(13) 0.0087(18) -0.0257(14) -0.0292(14)
C43 0.108(2) 0.0652(17) 0.100(2) -0.0293(16) -0.0359(19) 0.0122(16)
C55 0.166(4) 0.145(3) 0.121(3) 0.055(3) -0.056(3) -0.061(3)
Cl2 0.1311(9) 0.2058(14) 0.2069(14) 0.0522(9) -0.0170(9) 0.0023(11)
Cl1 0.2516(18) 0.292(2) 0.1808(14) -0.0466(16) -0.0580(13) -0.1223(14)

loop_
_atom_type_symbol
_atom_type_description
_atom_type_scat_dispersion_real
_atom_type_scat_dispersion_imag
_atom_type_scat_source
C C 0.0033 0.0016 'International Tables Vol C Tables 4.2.6.8 and 6.1.1.4'
H H 0.0000 0.0000 'International Tables Vol C Tables 4.2.6.8 and 6.1.1.4'
B B 0.0013 0.0007 'International Tables Vol C Tables 4.2.6.8 and 6.1.1.4'
N N 0.0061 0.0033 'International Tables Vol C Tables 4.2.6.8 and 6.1.1.4'
Cu Cu 0.3201 1.2651 'International Tables Vol C Tables 4.2.6.8 and 6.1.1.4'
Cl Cl 0.1484 0.1585 'International Tables Vol C Tables 4.2.6.8 and 6.1.1.4'

loop_
_geom_angle_atom_site_label_1
_geom_angle_atom_site_label_2
_geom_angle_atom_site_label_3
_geom_angle
_geom_angle_publ_flag
N1 Cu1 N2 82.54(6) yes
N1 Cu1 N3 124.07(6) yes
N1 Cu1 N4 127.96(6) yes
N2 Cu1 N3 133.27(7) yes
N2 Cu1 N4 112.06(6) yes
N3 Cu1 N4 82.75(6) yes
C1 N1 C6 118.62(16) ?
C1 N1 Cu1 129.50(13) ?
C6 N1 Cu1 111.88(12) ?
C27 N4 C21 118.28(17) ?
C27 N4 Cu1 130.37(14) ?
C21 N4 Cu1 111.04(12) ?
N1 C6 C5 123.07(18) ?
N1 C6 C10 117.26(16) ?
C5 C6 C10 119.66(17) ?
C13 N2 C10 118.16(17) ?
C13 N2 Cu1 130.19(13) ?
C10 N2 Cu1 111.18(12) ?
C6 C5 C4 116.17(19) ?
C6 C5 C7 119.2(2) ?
C4 C5 C7 124.6(2) ?
C48 C47 C52 115.37(19) ?
C48 C47 B1 119.98(19) ?
C52 C47 B1 124.64(19) ?
N2 C10 C9 123.30(18) ?
N2 C10 C6 116.98(16) ?
C9 C10 C6 119.71(17) ?
C7 C8 C9 121.3(2) ?
C7 C8 H8 119.4 ?
C9 C8 H8 119.4 ?
C8 C7 C5 121.1(2) ?
C8 C7 H7 119.4 ?
C5 C7 H7 119.4 ?
C11 C9 C10 116.86(19) ?
C11 C9 C8 124.1(2) ?
C10 C9 C8 119.0(2) ?
C12 C11 C9 119.9(2) ?
C12 C11 H11 120.0 ?
C9 C11 H11 120.0 ?
C15 N3 C20 118.32(17) ?
C15 N3 Cu1 130.05(14) ?
C20 N3 Cu1 111.63(13) ?
N4 C21 C22 123.81(19) ?
N4 C21 C20 117.10(16) ?
C22 C21 C20 119.09(18) ?
C46 C41 C42 113.9(2) ?
C46 C41 B1 121.36(19) ?
C42 C41 B1 124.7(2) ?
C21 C22 C25 116.2(2) ?
C21 C22 C23 119.7(2) ?
C25 C22 C23 124.0(2) ?
N1 C1 C3 121.86(19) ?
N1 C1 C2 117.64(19) ?
C3 C1 C2 120.5(2) ?
C33 C34 C29 123.8(2) ?
C33 C34 H34 118.1 ?
C29 C34 H34 118.1 ?
C29 B1 C35 108.75(17) ?
C29 B1 C41 112.24(17) ?
C35 B1 C41 109.69(16) ?
C29 B1 C47 109.92(16) ?
C35 B1 C47 109.73(16) ?
C41 B1 C47 106.49(17) ?
N3 C20 C19 123.4(2) ?
N3 C20 C21 117.14(17) ?
C19 C20 C21 119.45(19) ?
C30 C29 C34 114.0(2) ?
C30 C29 B1 124.85(18) ?
C34 C29 B1 120.96(19) ?
N4 C27 C26 120.6(2) ?
N4 C27 C28 117.24(18) ?
C26 C27 C28 122.2(2) ?
N3 C15 C17 121.0(2) ?
N3 C15 C16 117.83(19) ?
C17 C15 C16 121.2(2) ?
C36 C35 C40 114.17(19) ?
C36 C35 B1 123.11(19) ?
C40 C35 B1 122.69(19) ?
C3 C4 C5 120.6(2) ?
C3 C4 H4 119.7 ?
C5 C4 H4 119.7 ?
C39 C40 C35 123.2(2) ?
C39 C40 H40 118.4 ?
C35 C40 H40 118.4 ?
C4 C3 C1 119.7(2) ?
C4 C3 H3 120.2 ?
C1 C3 H3 120.2 ?
C37 C36 C35 122.9(2) ?
C37 C36 H36 118.6 ?
C35 C36 H36 118.6 ?
C31 C30 C29 122.6(2) ?
C31 C30 H30 118.7 ?
C29 C30 H30 118.7 ?
N2 C13 C12 121.7(2) ?
N2 C13 C14 116.87(19) ?
C12 C13 C14 121.4(2) ?
C47 C52 C51 122.1(2) ?
C47 C52 H52 119.0 ?
C51 C52 H52 118.9 ?
C11 C12 C13 120.0(2) ?
C11 C12 H12 120.0 ?
C13 C12 H12 120.0 ?
C13 C14 H14A 109.5 ?
C13 C14 H14B 109.5 ?
H14A C14 H14B 109.5 ?
C13 C14 H14C 109.5 ?
H14A C14 H14C 109.5 ?
H14B C14 H14C 109.5 ?
C26 C25 C22 120.0(2) ?
C26 C25 H25 120.0 ?
C22 C25 H25 120.0 ?
C20 C19 C18 116.4(2) ?
C20 C19 C24 119.0(2) ?
C18 C19 C24 124.6(2) ?
C38 C39 C40 120.5(2) ?
C38 C39 H39 119.7 ?
C40 C39 H39 119.7 ?
C1 C2 H2A 109.5 ?
C1 C2 H2B 109.5 ?
H2A C2 H2B 109.5 ?
C1 C2 H2C 109.5 ?
H2A C2 H2C 109.5 ?
H2B C2 H2C 109.5 ?
C25 C26 C27 121.1(2) ?
C25 C26 H26 119.5 ?
C27 C26 H26 119.5 ?
C43 C42 C41 122.3(3) ?
C43 C42 H42 118.9 ?
C41 C42 H42 118.9 ?
C24 C23 C22 120.9(2) ?
C24 C23 H23 119.5 ?
C22 C23 H23 119.5 ?
C27 C28 H28A 109.5 ?
C27 C28 H28B 109.5 ?
H28A C28 H28B 109.5 ?
C27 C28 H28C 109.5 ?
H28A C28 H28C 109.5 ?
H28B C28 H28C 109.5 ?
C32 C33 C34 120.3(2) ?
C32 C33 H33 119.8 ?
C34 C33 H33 119.8 ?
C41 C46 C45 123.3(3) ?
C41 C46 H46 118.3 ?
C45 C46 H46 118.3 ?
C50 C51 C52 120.0(2) ?
C50 C51 H51 120.0 ?
C52 C51 H51 120.0 ?
C32 C31 C30 120.0(2) ?
C32 C31 H31 120.0 ?
C30 C31 H31 120.0 ?
C49 C50 C51 120.0(2) ?
C49 C50 H50 120.0 ?
C51 C50 H50 120.0 ?
C15 C16 H16A 109.5 ?
C15 C16 H16B 109.5 ?
H16A C16 H16B 109.5 ?
C15 C16 H16C 109.5 ?
H16A C16 H16C 109.5 ?
H16B C16 H16C 109.5 ?
C47 C48 C49 123.5(2) ?
C47 C48 H48 118.2 ?
C49 C48 H48 118.2 ?
C33 C32 C31 119.2(2) ?
C33 C32 H32 120.4 ?
C31 C32 H32 120.4 ?
C44 C45 C46 120.2(3) ?
C44 C45 H45 119.9 ?
C46 C45 H45 119.9 ?
C39 C38 C37 118.6(2) ?
C39 C38 H38 120.7 ?
C37 C38 H38 120.7 ?
C23 C24 C19 121.7(2) ?
C23 C24 H24 119.1 ?
C19 C24 H24 119.1 ?
C38 C37 C36 120.6(3) ?
C38 C37 H37 119.7 ?
C36 C37 H37 119.7 ?
C50 C49 C48 119.0(3) ?
C50 C49 H49 120.5 ?
C48 C49 H49 120.5 ?
C18 C17 C15 120.9(2) ?
C18 C17 H17 119.5 ?
C15 C17 H17 119.5 ?
C45 C44 C43 118.7(3) ?
C45 C44 H44 120.6 ?
C43 C44 H44 120.6 ?
C17 C18 C19 119.9(2) ?
C17 C18 H18 120.1 ?
C19 C18 H18 120.1 ?
C44 C43 C42 121.5(3) ?
C44 C43 H43 119.3 ?
C42 C43 H43 119.3 ?
Cl1 C55 Cl2 117.4(2) ?
Cl1 C55 H55A 107.9 ?
Cl2 C55 H55A 107.9 ?
Cl1 C55 H55B 107.9 ?
Cl2 C55 H55B 107.9 ?
H55A C55 H55B 107.2 ?

loop_
_geom_bond_atom_site_label_1
_geom_bond_atom_site_label_2
_geom_bond_distance
_geom_bond_publ_flag
Cu1 N1 2.0188(16) yes
Cu1 N2 2.0476(15) yes
Cu1 N3 2.0230(16) yes
Cu1 N4 2.0399(15) yes
N1 C1 1.332(3) ?
N1 C6 1.363(2) ?
N4 C27 1.341(2) ?
N4 C21 1.359(2) ?
C6 C5 1.401(3) ?
C6 C10 1.441(3) ?
N2 C13 1.327(3) ?
N2 C10 1.360(2) ?
C5 C4 1.414(3) ?
C5 C7 1.428(3) ?
C47 C48 1.385(3) ?
C47 C52 1.388(3) ?
C47 B1 1.654(3) ?
C10 C9 1.399(2) ?
C8 C7 1.346(3) ?
C8 C9 1.431(3) ?
C8 H8 0.930 ?
C7 H7 0.930 ?
C9 C11 1.394(3) ?
C11 C12 1.358(3) ?
C11 H11 0.930 ?
N3 C15 1.329(3) ?
N3 C20 1.358(2) ?
C21 C22 1.399(3) ?
C21 C20 1.447(3) ?
C41 C46 1.396(3) ?
C41 C42 1.398(3) ?
C41 B1 1.652(3) ?
C22 C25 1.404(3) ?
C22 C23 1.421(3) ?
C1 C3 1.397(3) ?
C1 C2 1.495(3) ?
C34 C33 1.365(3) ?
C34 C29 1.416(3) ?
C34 H34 0.930 ?
B1 C29 1.636(3) ?
B1 C35 1.651(3) ?
C20 C19 1.398(3) ?
C29 C30 1.399(3) ?
C27 C26 1.401(3) ?
C27 C28 1.487(3) ?
C15 C17 1.401(3) ?
C15 C16 1.497(3) ?
C35 C36 1.396(3) ?
C35 C40 1.402(3) ?
C4 C3 1.355(3) ?
C4 H4 0.930 ?
C40 C39 1.385(3) ?
C40 H40 0.930 ?
C3 H3 0.930 ?
C36 C37 1.383(3) ?
C36 H36 0.930 ?
C30 C31 1.396(3) ?
C30 H30 0.930 ?
C13 C12 1.401(3) ?
C13 C14 1.497(3) ?
C52 C51 1.392(3) ?
C52 H52 0.930 ?
C12 H12 0.930 ?
C14 H14A 0.960 ?
C14 H14B 0.960 ?
C14 H14C 0.960 ?
C25 C26 1.347(3) ?
C25 H25 0.930 ?
C19 C18 1.404(3) ?
C19 C24 1.425(3) ?
C39 C38 1.360(4) ?
C39 H39 0.930 ?
C2 H2A 0.960 ?
C2 H2B 0.960 ?
C2 H2C 0.960 ?
C26 H26 0.930 ?
C42 C43 1.387(4) ?
C42 H42 0.930 ?
C23 C24 1.335(4) ?
C23 H23 0.930 ?
C28 H28A 0.960 ?
C28 H28B 0.960 ?
C28 H28C 0.960 ?
C33 C32 1.363(4) ?
C33 H33 0.930 ?
C46 C45 1.400(4) ?
C46 H46 0.930 ?
C51 C50 1.369(4) ?
C51 H51 0.930 ?
C31 C32 1.384(4) ?
C31 H31 0.930 ?
C50 C49 1.364(4) ?
C50 H50 0.930 ?
C16 H16A 0.960 ?
C16 H16B 0.960 ?
C16 H16C 0.960 ?
C48 C49 1.387(3) ?
C48 H48 0.930 ?
C32 H32 0.930 ?
C45 C44 1.349(4) ?
C45 H45 0.930 ?
C38 C37 1.377(4) ?
C38 H38 0.930 ?
C24 H24 0.930 ?
C37 H37 0.930 ?
C49 H49 0.930 ?
C17 C18 1.339(4) ?
C17 H17 0.930 ?
C44 C43 1.362(4) ?
C44 H44 0.930 ?
C18 H18 0.930 ?
C43 H43 0.930 ?
C55 Cl1 1.677(4) ?
C55 Cl2 1.692(4) ?
C55 H55A 0.970 ?
C55 H55B 0.970 ?
